data_7100889
_journal_name_full 'Chemical Communications'
_journal_paper_doi 10.1039/b517640a
_journal_year 2006
_chemical_absolute_configuration ad
_chemical_formula_moiety 'C24 H40 B1 Ca1 N6 O3, I1'
_chemical_formula_sum 'C24 H40 B Ca I N6 O3'
_chemical_formula_weight 638.41
_space_group_IT_number 198
_space_group_name_Hall 'P 2ac 2ab 3'
_space_group_name_H-M_alt 'P 21 3'
_symmetry_cell_setting cubic
_symmetry_Int_Tables_number 198
_symmetry_space_group_name_Hall 'P 2ac 2ab 3'
_symmetry_space_group_name_H-M 'P 21 3'
_cell_angle_alpha 90
_cell_angle_beta 90
_cell_angle_gamma 90
_cell_formula_units_Z 4
_cell_length_a 15.072(2)
_cell_length_b 15.072(2)
_cell_length_c 15.072(2)
_cell_measurement_temperature 150(2)
_cell_volume 3423.8(8)
_diffrn_ambient_temperature 150(2)
_exptl_crystal_density_diffrn 1.238
_cod_database_code 7100889

loop_
_symmetry_equiv_pos_as_xyz
'x, y, z'
'-x+1/2, -y, z+1/2'
'x+1/2, -y+1/2, -z'
'-x, y+1/2, -z+1/2'
'y, z, x'
'-y+1/2, -z, x+1/2'
'y+1/2, -z+1/2, -x'
'-y, z+1/2, -x+1/2'
'z, x, y'
'-z, x+1/2, -y+1/2'
'-z+1/2, -x, y+1/2'
'z+1/2, -x+1/2, -y'

loop_
_atom_site_label
_atom_site_type_symbol
_atom_site_fract_x
_atom_site_fract_y
_atom_site_fract_z
_atom_site_U_iso_or_equiv
_atom_site_adp_type
_atom_site_occupancy
_atom_site_symmetry_multiplicity
_atom_site_calc_flag
_atom_site_refinement_flags
_atom_site_disorder_assembly
_atom_site_disorder_group
C1 C 0.9250(4) 0.7585(3) 1.0481(4) 0.0607(13) Uani 1 1 d . . .
C2 C 0.8846(5) 0.6797(3) 1.0210(4) 0.0715(15) Uani 1 1 d . . .
H2 H 0.8836 0.6245 1.0514 0.086 Uiso 1 1 calc R . .
C3 C 0.8466(4) 0.6995(4) 0.9408(4) 0.0684(15) Uani 1 1 d . . .
H3 H 0.8139 0.6592 0.9051 0.082 Uiso 1 1 calc R . .
C4 C 0.9760(5) 0.7776(4) 1.1314(4) 0.0727(17) Uani 1 1 d . . .
C5 C 0.9536(5) 0.8668(4) 1.1729(4) 0.0669(15) Uani 1 1 d . . .
H5A H 0.8885 0.8707 1.1801 0.08 Uiso 1 1 calc R . .
H5B H 0.9803 0.8692 1.2328 0.08 Uiso 1 1 calc R . .
C6 C 0.9935(5) 1.0173(4) 1.1810(4) 0.0773(18) Uani 1 1 d . . .
H6A H 0.9397 1.0252 1.2166 0.116 Uiso 1 1 calc R . .
H6B H 1.0038 1.0705 1.1451 0.116 Uiso 1 1 calc R . .
H6C H 1.0443 1.0076 1.2205 0.116 Uiso 1 1 calc R . .
C7 C 1.0783(5) 0.7788(5) 1.1134(5) 0.088(2) Uani 1 1 d . . .
H7A H 1.0916 0.8223 1.0669 0.132 Uiso 1 1 calc R . .
H7B H 1.0976 0.7198 1.0941 0.132 Uiso 1 1 calc R . .
H7C H 1.1097 0.7952 1.1679 0.132 Uiso 1 1 calc R . .
C8 C 0.9570(7) 0.7093(5) 1.2039(5) 0.110(3) Uani 1 1 d . . .
H8A H 0.997 0.7194 1.2542 0.165 Uiso 1 1 calc R . .
H8B H 0.9665 0.6495 1.1803 0.165 Uiso 1 1 calc R . .
H8C H 0.8954 0.7153 1.2237 0.165 Uiso 1 1 calc R . .
B B 0.8366(4) 0.8366(4) 0.8366(4) 0.051(2) Uani 1 3 d S . .
H1 H 0.7983 0.7983 0.7983 0.061 Uiso 1 3 calc SR . .
N1 N 0.8628(3) 0.7842(3) 0.9204(3) 0.0520(10) Uani 1 1 d . . .
N2 N 0.9123(3) 0.8225(2) 0.9887(2) 0.0499(9) Uani 1 1 d . . .
O O 0.9830(3) 0.9421(2) 1.1239(2) 0.0595(9) Uani 1 1 d . . .
Ca Ca 0.96887(6) 0.96887(6) 0.96887(6) 0.0406(3) Uani 1 3 d S . .
I I 1.10072(3) 0.89928(3) 0.39928(3) 0.0706(3) Uani 1 3 d S . .

loop_
_atom_site_aniso_label
_atom_site_aniso_U_11
_atom_site_aniso_U_22
_atom_site_aniso_U_33
_atom_site_aniso_U_23
_atom_site_aniso_U_13
_atom_site_aniso_U_12
C1 0.080(4) 0.046(3) 0.056(3) 0.003(2) 0.003(3) 0.008(2)
C2 0.096(5) 0.040(3) 0.079(4) 0.010(2) 0.014(4) -0.009(3)
C3 0.087(4) 0.048(3) 0.071(3) -0.009(2) 0.016(3) -0.014(3)
C4 0.109(5) 0.052(3) 0.057(3) 0.017(2) -0.013(3) 0.004(3)
C5 0.083(4) 0.070(3) 0.048(3) 0.008(2) 0.000(3) -0.010(3)
C6 0.100(5) 0.064(3) 0.068(4) -0.015(3) -0.003(3) 0.005(3)
C7 0.082(4) 0.074(4) 0.107(5) 0.014(4) -0.019(4) 0.018(3)
C8 0.160(8) 0.079(5) 0.091(5) 0.039(4) -0.012(6) -0.028(5)
B 0.051(2) 0.051(2) 0.051(2) -0.006(2) -0.006(2) -0.006(2)
N1 0.063(2) 0.0389(19) 0.054(2) -0.0048(17) 0.0013(18) -0.0042(17)
N2 0.064(2) 0.0386(19) 0.048(2) 0.0021(16) -0.0009(18) 0.0016(18)
O 0.082(2) 0.0531(18) 0.0438(18) 0.0029(14) -0.0070(17) -0.0007(17)
Ca 0.0406(3) 0.0406(3) 0.0406(3) -0.0004(3) -0.0004(3) -0.0004(3)
I 0.0706(3) 0.0706(3) 0.0706(3) 0.0190(2) -0.0190(2) -0.0190(2)

loop_
_geom_bond_atom_site_label_1
_geom_bond_atom_site_label_2
_geom_bond_distance
_geom_bond_site_symmetry_2
_geom_bond_publ_flag
C1 N2 1.329(7) . ?
C1 C2 1.396(8) . ?
C1 C4 1.501(9) . ?
C2 C3 1.370(9) . ?
C2 H2 0.95 . ?
C3 N1 1.334(7) . ?
C3 H3 0.95 . ?
C4 C5 1.519(8) . ?
C4 C8 1.528(8) . ?
C4 C7 1.566(10) . ?
C5 O 1.424(6) . ?
C5 H5A 0.99 . ?
C5 H5B 0.99 . ?
C6 O 1.432(6) . ?
C6 H6A 0.98 . ?
C6 H6B 0.98 . ?
C6 H6C 0.98 . ?
C7 H7A 0.98 . ?
C7 H7B 0.98 . ?
C7 H7C 0.98 . ?
C8 H8A 0.98 . ?
C8 H8B 0.98 . ?
C8 H8C 0.98 . ?
B N1 1.542(5) . ?
B H1 1 . ?
N1 N2 1.396(6) . ?
N2 Ca 2.384(4) . ?
O Ca 2.380(3) . ?
